data_7212778
loop_
_publ_author_name
'Pointillart, Fabrice'
'Boubekeur, Kamal'
'Herson, Patrick'
'Train, Cyrille'

_publ_section_title
;
 Barium one-dimensional coordination polymers from barium \b-diketonates
 and 2,2&#x2032;-bipyrimidine derivatives
;
_journal_issue 11
_journal_name_full CrystEngComm
_journal_page_first 3430
_journal_paper_doi 10.1039/c0ce00076k
_journal_volume 12
_journal_year 2010
_chemical_formula_moiety 'C26 H14 Ba1 F12 N8 O4'
_chemical_formula_sum 'C26 H14 Ba F12 N8 O4'
_chemical_formula_weight 867.3
_space_group_IT_number 2
_symmetry_cell_setting triclinic
_symmetry_space_group_name_Hall '-P 1'
_symmetry_space_group_name_H-M 'P -1'
_atom_sites_solution_hydrogens geom
_atom_sites_solution_primary direct
_audit_creation_date 05-04-05
_audit_creation_method CRYSTALS_ver_12.24
_cell_angle_alpha 66.622(8)
_cell_angle_beta 86.490(6)
_cell_angle_gamma 77.145(9)
_cell_formula_units_Z 2
_cell_length_a 11.9876(11)
_cell_length_b 12.0698(7)
_cell_length_c 12.3219(7)
_cell_measurement_reflns_used 160
_cell_measurement_temperature 295(2)
_cell_measurement_theta_max 21
_cell_measurement_theta_min 4
_cell_volume 1594.7(2)
_computing_cell_refinement 'Dirax/lsq (Duisenberg & Schreurs, 1989-2000)'
_computing_data_collection 'COLLECT (Nonius, 2001).'
_computing_data_reduction 'EvalCCD (Duisenberg & Schreurs 1990-2000)'
_computing_molecular_graphics 'CAMERON (Watkin et al 1996)'
_computing_publication_material 'CRYSTALS (Betteridge et al 2003)'
_computing_structure_refinement 'CRYSTALS (Betteridge et al 2003)'
_computing_structure_solution 'SHELXS 86 (Sheldrick, 1986)'
_diffrn_ambient_temperature 295(2)
_diffrn_measured_fraction_theta_full 0.998
_diffrn_measured_fraction_theta_max 0.998
_diffrn_measurement_device_type 'Nonius Kappa CCD'
_diffrn_measurement_method \w
_diffrn_radiation_monochromator graphite
_diffrn_radiation_type 'Mo K\a'
_diffrn_radiation_wavelength 0.71073
_diffrn_reflns_av_R_equivalents 0.071
_diffrn_reflns_limit_h_max 15
_diffrn_reflns_limit_h_min -16
_diffrn_reflns_limit_k_max 16
_diffrn_reflns_limit_k_min -16
_diffrn_reflns_limit_l_max 17
_diffrn_reflns_limit_l_min -17
_diffrn_reflns_number 22584
_diffrn_reflns_theta_full 29.999
_diffrn_reflns_theta_max 29.999
_diffrn_reflns_theta_min 2.029
_diffrn_standards_number 0
_exptl_absorpt_coefficient_mu 1.362
_exptl_absorpt_correction_T_max 0.87
_exptl_absorpt_correction_T_min 0.64
_exptl_absorpt_correction_type refdelf
_exptl_absorpt_process_details 'DIFABS (Walker & Stuart, 1983)'
_exptl_crystal_colour colourless
_exptl_crystal_density_diffrn 1.807
_exptl_crystal_description block
_exptl_crystal_F_000 844
_exptl_crystal_size_max 0.20
_exptl_crystal_size_mid 0.14
_exptl_crystal_size_min 0.09
_refine_diff_density_max 2.66
_refine_diff_density_min -1.36
_refine_ls_extinction_method None
_refine_ls_goodness_of_fit_ref 1.0595
_refine_ls_hydrogen_treatment refU
_refine_ls_matrix_type full
_refine_ls_number_parameters 401
_refine_ls_number_reflns 5821
_refine_ls_number_restraints 0
_refine_ls_R_factor_all 0.1062
_refine_ls_R_factor_gt 0.0694
_refine_ls_shift/su_max 0.000166
_refine_ls_structure_factor_coef F
_refine_ls_weighting_details
;
Method, part 1, Chebychev polynomial, (Watkin, 1994, Prince, 1982)
[weight] = 1.0/[A~0~*T~0~(x)+A~1~*T~1~(x) ... +A~n-1~]*T~n-1~(x)]
where A~i~ are the Chebychev coefficients listed below and x= Fcalc/Fmax
Method = Robust Weighting (Prince, 1982)
W = [weight] * [1-(deltaF/6*sigmaF)^2^]^2^
A~i~ are:
1.01 0.670 0.626
;
_refine_ls_weighting_scheme calc
_refine_ls_wR_factor_all 0.1091
_refine_ls_wR_factor_gt 0.0777
_refine_ls_wR_factor_ref 0.0777
_reflns_limit_h_max 16
_reflns_limit_h_min -16
_reflns_limit_k_max 16
_reflns_limit_k_min -15
_reflns_limit_l_max 17
_reflns_limit_l_min 0
_reflns_number_gt 5821
_reflns_number_total 9276
_reflns_threshold_expression I>3.00u(I)
_oxford_diffrn_Wilson_B_factor 0.00
_oxford_diffrn_Wilson_scale 0.00
_oxford_refine_ls_scale 0.1866(5)
_oxford_structure_analysis_title '2231437 Compound X'
_cod_data_source_file c0ce00076k.txt
_cod_data_source_block CRYSTALS_cif2
_cod_depositor_comments
;
The following automatic conversions were performed:

'_symmetry_cell_setting' value 'Triclinic' changed to 'triclinic'
according to /home/saulius/struct/CIF-dictionaries/cif_core.dic
dictionary named 'cif_core.dic' version 2.4.2 from 2011-04-26.

Automatic conversion script
Id: cif_fix_values 1891 2012-01-12 08:04:46Z andrius 
;
_cod_original_sg_symbol_H-M 'P -1 '
_cod_original_formula_sum 'C26 H14 Ba1 F12 N8 O4'
_cod_database_code 7212778

loop_
_symmetry_equiv_pos_as_xyz
x,y,z
-x,-y,-z

loop_
_atom_site_label
_atom_site_type_symbol
_atom_site_fract_x
_atom_site_fract_y
_atom_site_fract_z
_atom_site_U_iso_or_equiv
_atom_site_occupancy
_atom_site_adp_type
Ba1 Ba 0.31232(3) 0.06035(4) 0.24154(4) 0.0283 1.0000 Uani
O1 O 0.3069(4) -0.1857(5) 0.3031(5) 0.0436 1.0000 Uani
O4 O 0.3060(5) 0.3027(5) 0.1117(5) 0.0453 1.0000 Uani
O3 O 0.1413(5) 0.1736(6) 0.0785(6) 0.0568 1.0000 Uani
O2 O 0.5209(5) -0.1126(5) 0.2946(6) 0.0524 1.0000 Uani
N3 N 0.4586(5) 0.1424(5) 0.3739(5) 0.0372 1.0000 Uani
N4 N 0.6181(5) 0.0671(5) 0.5065(5) 0.0364 1.0000 Uani
N1 N 0.3576(5) -0.0198(6) 0.0405(5) 0.0414 1.0000 Uani
N6 N 0.0809(5) 0.0066(6) 0.3258(7) 0.0467 1.0000 Uani
N5 N 0.1318(6) 0.2098(7) 0.3377(7) 0.0475 1.0000 Uani
N2 N 0.4946(6) -0.1101(7) -0.0635(7) 0.0515 1.0000 Uani
N7 N -0.0615(7) 0.2739(8) 0.3811(9) 0.0638 1.0000 Uani
N8 N -0.1140(6) 0.0854(9) 0.3464(10) 0.0683 1.0000 Uani
C1 C -0.1402(8) -0.0111(13) 0.3344(14) 0.0806 1.0000 Uani
C4 C 0.5216(5) 0.0582(6) 0.4666(5) 0.0301 1.0000 Uani
C5 C 0.6543(6) 0.1718(7) 0.4492(6) 0.0386 1.0000 Uani
C6 C 0.0070(10) 0.2889(12) -0.0734(11) 0.0725 1.0000 Uani
C8 C 0.4943(7) 0.2499(7) 0.3193(7) 0.0430 1.0000 Uani
C9 C 0.5918(8) 0.2674(7) 0.3551(7) 0.0467 1.0000 Uani
C10 C 0.2530(7) 0.3807(7) 0.0209(7) 0.0434 1.0000 Uani
C11 C 0.1113(7) 0.2750(9) -0.0019(7) 0.0489 1.0000 Uani
C12 C 0.1592(8) 0.3787(9) -0.0376(8) 0.0594 1.0000 Uani
C13 C 0.3757(6) -0.2836(6) 0.3153(7) 0.0398 1.0000 Uani
C14 C 0.4598(6) -0.0356(6) -0.0061(6) 0.0355 1.0000 Uani
C16 C 0.4939(6) -0.3088(7) 0.3156(8) 0.0477 1.0000 Uani
C21 C 0.5558(6) -0.2199(7) 0.3049(7) 0.0413 1.0000 Uani
C22 C 0.0244(6) 0.1981(7) 0.3537(6) 0.0419 1.0000 Uani
C23 C -0.0051(6) 0.0895(8) 0.3416(7) 0.0420 1.0000 Uani
C27 C 0.2829(7) -0.0793(9) 0.0254(7) 0.0487 1.0000 Uani
C28 C 0.3114(9) -0.1584(10) -0.0318(9) 0.0599 1.0000 Uani
C35 C 0.4210(9) -0.1739(11) -0.0700(10) 0.0649 1.0000 Uani
C37 C 0.3175(8) -0.3900(8) 0.3348(11) 0.0606 1.0000 Uani
C38 C -0.0330(11) 0.3695(11) 0.3927(12) 0.0750 1.0000 Uani
C41 C 0.0736(10) 0.3906(10) 0.3771(10) 0.0638 1.0000 Uani
C42 C -0.0592(8) -0.1031(10) 0.3193(12) 0.0673 1.0000 Uani
C44 C 0.0515(7) -0.0890(9) 0.3156(11) 0.0604 1.0000 Uani
C46 C 0.6862(7) -0.2610(9) 0.3108(9) 0.0545 1.0000 Uani
C47 C 0.1559(8) 0.3092(9) 0.3486(9) 0.0560 1.0000 Uani
C49 C 0.3072(9) 0.4942(9) -0.0384(9) 0.0638 1.0000 Uani
F9 F 0.7338(7) -0.1851(7) 0.2213(7) 0.0840(19) 1.0000 Uiso
F13 F 0.0261(9) 0.3209(10) -0.1910(10) 0.117(3) 1.0000 Uiso
F17 F -0.0759(14) 0.3871(14) -0.0866(14) 0.168(5) 1.0000 Uiso
F18 F 0.3377(8) 0.5335(9) 0.0400(9) 0.107(3) 1.0000 Uiso
F19 F -0.0197(16) 0.1873(17) -0.0583(16) 0.189(6) 1.0000 Uiso
F25 F 0.7302(9) -0.2618(9) 0.4060(9) 0.109(3) 1.0000 Uiso
F26 F 0.7262(8) -0.3745(8) 0.3126(8) 0.099(2) 1.0000 Uiso
F29 F 0.2387(8) 0.5937(8) -0.1163(8) 0.096(2) 1.0000 Uiso
F33 F 0.2584(13) -0.4135(14) 0.4315(13) 0.158(5) 1.0000 Uiso
F34 F 0.4019(9) 0.4661(9) -0.0941(9) 0.108(3) 1.0000 Uiso
F36 F 0.2342(11) -0.3585(11) 0.2589(11) 0.136(4) 1.0000 Uiso
F48 F 0.3805(11) -0.4924(12) 0.3437(12) 0.139(4) 1.0000 Uiso
H11 H -0.2231 -0.0157 0.3352 0.19(3) 1.0000 Uiso
H51 H 0.7281 0.1810 0.4752 0.19(3) 1.0000 Uiso
H81 H 0.4478 0.3181 0.2506 0.19(3) 1.0000 Uiso
H91 H 0.6174 0.3474 0.3144 0.19(3) 1.0000 Uiso
H121 H 0.1244 0.4544 -0.1080 0.19(3) 1.0000 Uiso
H161 H 0.5364 -0.3935 0.3235 0.19(3) 1.0000 Uiso
H271 H 0.2040 -0.0660 0.0569 0.19(3) 1.0000 Uiso
H281 H 0.2546 -0.2022 -0.0450 0.19(3) 1.0000 Uiso
H351 H 0.4470 -0.2374 -0.1051 0.19(3) 1.0000 Uiso
H381 H -0.0941 0.4286 0.4144 0.19(3) 1.0000 Uiso
H411 H 0.0921 0.4641 0.3859 0.19(3) 1.0000 Uiso
H421 H -0.0792 -0.1768 0.3123 0.19(3) 1.0000 Uiso
H441 H 0.1137 -0.1539 0.3036 0.19(3) 1.0000 Uiso
H471 H 0.2359 0.3233 0.3355 0.19(3) 1.0000 Uiso

loop_
_atom_site_aniso_label
_atom_site_aniso_U_11
_atom_site_aniso_U_22
_atom_site_aniso_U_33
_atom_site_aniso_U_23
_atom_site_aniso_U_13
_atom_site_aniso_U_12
Ba1 0.02801(17) 0.02855(17) 0.02887(18) -0.01127(12) 0.00150(11) -0.00754(11)
O1 0.033(2) 0.034(2) 0.062(3) -0.018(2) 0.003(2) -0.0061(19)
O4 0.047(3) 0.042(3) 0.042(3) -0.009(2) -0.006(2) -0.013(2)
O3 0.053(3) 0.056(3) 0.054(3) -0.007(3) -0.015(3) -0.021(3)
O2 0.036(3) 0.045(3) 0.081(4) -0.030(3) 0.004(3) -0.009(2)
N3 0.045(3) 0.031(3) 0.032(3) -0.008(2) -0.004(2) -0.008(2)
N4 0.035(3) 0.039(3) 0.034(3) -0.010(2) 0.003(2) -0.012(2)
N1 0.042(3) 0.054(4) 0.035(3) -0.020(3) 0.008(2) -0.018(3)
N6 0.031(3) 0.047(3) 0.066(4) -0.024(3) 0.010(3) -0.012(2)
N5 0.040(3) 0.049(4) 0.060(4) -0.028(3) 0.009(3) -0.012(3)
N2 0.059(4) 0.058(4) 0.058(4) -0.038(3) 0.029(3) -0.033(3)
N7 0.044(4) 0.060(5) 0.090(6) -0.037(4) 0.011(4) -0.005(3)
N8 0.038(3) 0.081(6) 0.108(7) -0.062(6) 0.017(4) -0.013(4)
C1 0.039(4) 0.105(9) 0.134(11) -0.080(9) 0.019(6) -0.027(5)
C4 0.032(3) 0.033(3) 0.027(3) -0.012(2) 0.003(2) -0.008(2)
C5 0.038(3) 0.049(4) 0.031(3) -0.015(3) 0.006(3) -0.018(3)
C6 0.056(5) 0.074(7) 0.075(7) -0.010(5) -0.013(5) -0.022(5)
C8 0.058(4) 0.032(3) 0.035(3) -0.007(3) -0.003(3) -0.013(3)
C9 0.064(5) 0.037(4) 0.038(4) -0.009(3) 0.002(3) -0.022(3)
C10 0.045(4) 0.047(4) 0.036(3) -0.012(3) 0.005(3) -0.016(3)
C11 0.036(3) 0.067(5) 0.038(4) -0.013(4) -0.002(3) -0.012(3)
C12 0.053(5) 0.060(5) 0.049(5) -0.001(4) -0.013(4) -0.014(4)
C13 0.040(3) 0.032(3) 0.047(4) -0.013(3) -0.001(3) -0.010(3)
C14 0.047(4) 0.038(3) 0.025(3) -0.013(2) 0.007(3) -0.015(3)
C16 0.034(3) 0.043(4) 0.066(5) -0.022(4) -0.001(3) -0.004(3)
C21 0.029(3) 0.047(4) 0.045(4) -0.016(3) 0.003(3) -0.008(3)
C22 0.040(3) 0.048(4) 0.036(3) -0.018(3) 0.007(3) -0.007(3)
C23 0.033(3) 0.054(4) 0.040(4) -0.019(3) 0.006(3) -0.012(3)
C27 0.044(4) 0.065(5) 0.044(4) -0.023(4) 0.007(3) -0.027(4)
C28 0.069(6) 0.070(6) 0.061(5) -0.035(5) 0.018(4) -0.042(5)
C35 0.071(6) 0.081(6) 0.078(6) -0.058(6) 0.030(5) -0.043(5)
C37 0.053(5) 0.038(4) 0.089(7) -0.021(4) 0.000(5) -0.013(4)
C38 0.074(7) 0.063(6) 0.092(8) -0.046(6) 0.004(6) 0.007(5)
C41 0.069(6) 0.056(5) 0.074(6) -0.033(5) 0.012(5) -0.016(4)
C42 0.036(4) 0.071(6) 0.110(9) -0.052(6) 0.010(5) -0.015(4)
C44 0.040(4) 0.050(5) 0.103(8) -0.041(5) 0.016(4) -0.017(3)
C46 0.031(3) 0.058(5) 0.062(5) -0.011(4) -0.005(3) -0.005(3)
C47 0.052(5) 0.054(5) 0.072(6) -0.033(4) 0.002(4) -0.016(4)
C49 0.068(6) 0.052(5) 0.054(5) 0.002(4) 0.003(4) -0.021(4)

loop_
_atom_type_symbol
_atom_type_scat_dispersion_real
_atom_type_scat_dispersion_imag
_atom_type_scat_Cromer_Mann_a1
_atom_type_scat_Cromer_Mann_b1
_atom_type_scat_Cromer_Mann_a2
_atom_type_scat_Cromer_Mann_b2
_atom_type_scat_Cromer_Mann_a3
_atom_type_scat_Cromer_Mann_b3
_atom_type_scat_Cromer_Mann_a4
_atom_type_scat_Cromer_Mann_b4
_atom_type_scat_Cromer_Mann_c
_atom_type_scat_source
C 0.0033 0.0016 2.3100 20.8439 1.0200 10.2075 1.5886 0.5687 0.8650 51.6512 0.2156 'International Tables Vol C 4.2.6.8 and 6.1.1.4'
H 0.0000 0.0000 0.4930 10.5109 0.3229 26.1257 0.1402 3.1424 0.0408 57.7998 0.0030 'International Tables Vol C 4.2.6.8 and 6.1.1.4'
O 0.0106 0.0060 3.0485 13.2771 2.2868 5.7011 1.5463 0.3239 0.8670 32.9089 0.2508 'International Tables Vol C 4.2.6.8 and 6.1.1.4'
Ba -0.3244 2.2819 20.3361 3.2160 19.2970 0.2756 10.8880 20.2073 2.6959 167.2020 2.7731 'International Tables Vol C 4.2.6.8 and 6.1.1.4'
F 0.0171 0.0103 3.5392 10.2825 2.6412 4.2944 1.5170 0.2615 1.0243 26.1476 0.2776 'International Tables Vol C 4.2.6.8 and 6.1.1.4'
N 0.0061 0.0033 12.2126 0.0057 3.1322 9.8933 2.0125 28.9975 1.1663 0.5826 -11.5290 'International Tables Vol C 4.2.6.8 and 6.1.1.4'

loop_
_geom_angle_atom_site_label_1
_geom_angle_site_symmetry_1
_geom_angle_atom_site_label_2
_geom_angle_atom_site_label_3
_geom_angle
_geom_angle_publ_flag
C4 . N3 C8 115.9(6) yes
C4 . N4 C5 117.1(6) yes
C14 . N1 C27 117.5(7) yes
C23 . N6 C44 115.5(7) yes
C22 . N5 C47 116.2(7) yes
C14 . N2 C35 115.8(7) yes
C22 . N7 C38 115.2(8) yes
C1 . N8 C23 116.7(8) yes
N8 . C1 C42 122.7(9) yes
N8 . C1 H11 118.594 no
C42 . C1 H11 118.667 no
C4 2_656 C4 N4 117.3(7) yes
C4 2_656 C4 N3 116.5(7) yes
N4 . C4 N3 126.2(6) yes
N4 . C5 C9 121.1(7) yes
N4 . C5 H51 119.486 no
C9 . C5 H51 119.415 no
C11 . C6 F13 113.6(10) yes
C11 . C6 F17 115.3(12) yes
F13 . C6 F17 95.7(11) yes
C11 . C6 F19 114.6(12) yes
F13 . C6 F19 94.7(13) yes
F17 . C6 F19 118.9(14) yes
N3 . C8 C9 121.7(7) yes
N3 . C8 H81 119.139 no
C9 . C8 H81 119.194 no
C5 . C9 C8 117.9(7) yes
C5 . C9 H91 121.031 no
C8 . C9 H91 121.108 no
O4 . C10 C12 130.7(8) yes
O4 . C10 C49 112.9(7) yes
C12 . C10 C49 116.3(8) yes
C6 . C11 O3 114.8(8) yes
C6 . C11 C12 115.6(8) yes
O3 . C11 C12 129.7(8) yes
C11 . C12 C10 122.1(8) yes
C11 . C12 H121 119.037 no
C10 . C12 H121 118.879 no
O1 . C13 C16 129.7(7) yes
O1 . C13 C37 113.1(7) yes
C16 . C13 C37 117.2(7) yes
C14 2_655 C14 N2 117.9(8) yes
C14 2_655 C14 N1 117.1(7) yes
N2 . C14 N1 125.0(7) yes
C13 . C16 C21 121.8(7) yes
C13 . C16 H161 118.975 no
C21 . C16 H161 119.180 no
C16 . C21 O2 129.4(7) yes
C16 . C21 C46 116.6(7) yes
O2 . C21 C46 113.9(7) yes
N7 . C22 N5 126.3(8) yes
N7 . C22 C23 116.2(7) yes
N5 . C22 C23 117.5(6) yes
C22 . C23 N6 117.2(6) yes
C22 . C23 N8 116.8(7) yes
N6 . C23 N8 126.0(8) yes
N1 . C27 C28 121.5(8) yes
N1 . C27 H271 118.973 no
C28 . C27 H271 119.545 no
C27 . C28 C35 116.2(8) yes
C27 . C28 H281 121.771 no
C35 . C28 H281 121.984 no
C28 . C35 N2 123.6(8) yes
C28 . C35 H351 118.228 no
N2 . C35 H351 118.144 no
C13 . C37 F33 110.3(10) yes
C13 . C37 F36 112.2(9) yes
F33 . C37 F36 98.8(11) yes
C13 . C37 F48 117.7(10) yes
F33 . C37 F48 105.9(12) yes
F36 . C37 F48 110.0(11) yes
N7 . C38 C41 123.2(9) yes
N7 . C38 H381 118.435 no
C41 . C38 H381 118.341 no
C38 . C41 C47 117.7(9) yes
C38 . C41 H411 121.211 no
C47 . C41 H411 121.043 no
C1 . C42 C44 115.5(9) yes
C1 . C42 H421 122.488 no
C44 . C42 H421 121.983 no
C42 . C44 N6 123.5(8) yes
C42 . C44 H441 118.242 no
N6 . C44 H441 118.221 no
C21 . C46 F9 112.0(7) yes
C21 . C46 F25 111.6(9) yes
F9 . C46 F25 105.4(8) yes
C21 . C46 F26 114.9(8) yes
F9 . C46 F26 106.6(9) yes
F25 . C46 F26 105.6(8) yes
C41 . C47 N5 121.3(9) yes
C41 . C47 H471 119.363 no
N5 . C47 H471 119.320 no
C10 . C49 F18 112.0(8) yes
C10 . C49 F29 114.9(9) yes
F18 . C49 F29 104.2(10) yes
C10 . C49 F34 110.4(9) yes
F18 . C49 F34 107.0(10) yes
F29 . C49 F34 107.8(9) yes

loop_
_geom_bond_atom_site_label_1
_geom_bond_atom_site_label_2
_geom_bond_site_symmetry_2
_geom_bond_distance
_geom_bond_publ_flag
O1 C13 . 1.240(9) yes
O4 C10 . 1.236(10) yes
O3 C11 . 1.223(11) yes
O2 C21 . 1.225(10) yes
N3 C4 . 1.324(8) yes
N3 C8 . 1.356(9) yes
N4 C4 . 1.325(8) yes
N4 C5 . 1.335(9) yes
N1 C14 . 1.327(9) yes
N1 C27 . 1.329(10) yes
N6 C23 . 1.332(10) yes
N6 C44 . 1.332(11) yes
N5 C22 . 1.321(10) yes
N5 C47 . 1.352(11) yes
N2 C14 . 1.335(9) yes
N2 C35 . 1.318(11) yes
N7 C22 . 1.339(10) yes
N7 C38 . 1.335(15) yes
N8 C1 . 1.335(14) yes
N8 C23 . 1.315(10) yes
C1 C42 . 1.367(15) yes
C1 H11 . 1.007 no
C4 C4 2_656 1.508(12) yes
C5 C9 . 1.377(11) yes
C5 H51 . 1.002 no
C6 C11 . 1.514(13) yes
C6 F13 . 1.362(16) yes
C6 F17 . 1.327(19) yes
C6 F19 . 1.28(2) yes
C8 C9 . 1.362(12) yes
C8 H81 . 1.003 no
C9 H91 . 1.003 no
C10 C12 . 1.383(12) yes
C10 C49 . 1.541(12) yes
C11 C12 . 1.393(13) yes
C12 H121 . 1.003 no
C13 C16 . 1.382(10) yes
C13 C37 . 1.525(11) yes
C14 C14 2_655 1.477(13) yes
C16 C21 . 1.396(11) yes
C16 H161 . 1.004 no
C21 C46 . 1.528(10) yes
C22 C23 . 1.495(11) yes
C27 C28 . 1.372(13) yes
C27 H271 . 1.004 no
C28 C35 . 1.367(14) yes
C28 H281 . 1.005 no
C35 H351 . 1.006 no
C37 F33 . 1.312(18) yes
C37 F36 . 1.296(15) yes
C37 F48 . 1.263(15) yes
C38 C41 . 1.345(17) yes
C38 H381 . 1.007 no
C41 C47 . 1.364(14) yes
C41 H411 . 1.008 no
C42 C44 . 1.371(12) yes
C42 H421 . 1.007 no
C44 H441 . 1.005 no
C46 F9 . 1.317(12) yes
C46 F25 . 1.312(13) yes
C46 F26 . 1.339(13) yes
C47 H471 . 1.004 no
C49 F18 . 1.333(15) yes
C49 F29 . 1.334(13) yes
C49 F34 . 1.339(14) yes
